data_2231558
loop_
_publ_author_name
'Fun, Hoong-Kun'
'Arshad, Suhana'
Dinesh
'Vivek, S.'
'Nagaraja, G. K.'

_publ_section_title
;
 1-(<i>tert</i>-Butoxycarbonyl)piperidine-4-carboxylic acid
;
_journal_coeditor_code IS2754
_journal_issue 9
_journal_name_full 'Acta Crystallographica Section E'
_journal_page_first o2215
_journal_paper_doi 10.1107/S1600536811030145
_journal_volume 67
_journal_year 2011
_chemical_formula_iupac 'C11 H19 N O4'
_chemical_formula_moiety 'C11 H19 N O4'
_chemical_formula_sum 'C11 H19 N O4'
_chemical_formula_weight 229.27
_chemical_name_systematic
;
1-(<i>tert</i>-Butoxycarbonyl)piperidine-4-carboxylic acid
;
_space_group_IT_number 14
_symmetry_cell_setting monoclinic
_symmetry_space_group_name_Hall '-P 2ybc'
_symmetry_space_group_name_H-M 'P 1 21/c 1'
_atom_sites_solution_hydrogens geom
_atom_sites_solution_primary direct
_atom_sites_solution_secondary difmap
_audit_creation_method SHELXL-97
_cell_angle_alpha 90.00
_cell_angle_beta 104.564(2)
_cell_angle_gamma 90.00
_cell_formula_units_Z 4
_cell_length_a 10.7006(3)
_cell_length_b 6.5567(2)
_cell_length_c 17.9297(6)
_cell_measurement_reflns_used 1750
_cell_measurement_temperature 100.0(10)
_cell_measurement_theta_max 28.48
_cell_measurement_theta_min 2.35
_cell_volume 1217.54(7)
_computing_cell_refinement 'SAINT (Bruker, 2009)'
_computing_data_collection 'APEX2 (Bruker, 2009)'
_computing_data_reduction 'SAINT (Bruker, 2009)'
_computing_molecular_graphics 'SHELXTL (Sheldrick, 2008)'
_computing_publication_material
;
SHELXTL (Sheldrick, 2008) and PLATON (Spek, 2009)
;
_computing_structure_refinement 'SHELXTL (Sheldrick, 2008)'
_computing_structure_solution 'SHELXTL (Sheldrick, 2008)'
_diffrn_ambient_temperature 100.0(10)
_diffrn_measured_fraction_theta_full 0.988
_diffrn_measured_fraction_theta_max 0.988
_diffrn_measurement_device_type
;
Bruker SMART APEXII CCD area-detector
;
_diffrn_measurement_method '\f and \w'
_diffrn_radiation_monochromator graphite
_diffrn_radiation_source 'fine-focus sealed tube'
_diffrn_radiation_type MoK\a
_diffrn_radiation_wavelength 0.71073
_diffrn_reflns_av_R_equivalents 0.0267
_diffrn_reflns_av_sigmaI/netI 0.0352
_diffrn_reflns_limit_h_max 11
_diffrn_reflns_limit_h_min -12
_diffrn_reflns_limit_k_max 7
_diffrn_reflns_limit_k_min -7
_diffrn_reflns_limit_l_max 21
_diffrn_reflns_limit_l_min -16
_diffrn_reflns_number 5360
_diffrn_reflns_theta_full 25.00
_diffrn_reflns_theta_max 25.00
_diffrn_reflns_theta_min 1.97
_exptl_absorpt_coefficient_mu 0.095
_exptl_absorpt_correction_T_max 0.9929
_exptl_absorpt_correction_T_min 0.9483
_exptl_absorpt_correction_type multi-scan
_exptl_absorpt_process_details '(<i>SADABS</i>; Bruker, 2009)'
_exptl_crystal_colour colourless
_exptl_crystal_density_diffrn 1.251
_exptl_crystal_density_method 'not measured'
_exptl_crystal_description plate
_exptl_crystal_F_000 496
_exptl_crystal_size_max 0.57
_exptl_crystal_size_mid 0.21
_exptl_crystal_size_min 0.08
_refine_diff_density_max 0.176
_refine_diff_density_min -0.222
_refine_ls_extinction_method none
_refine_ls_goodness_of_fit_ref 1.074
_refine_ls_hydrogen_treatment mixed
_refine_ls_matrix_type full
_refine_ls_number_parameters 152
_refine_ls_number_reflns 2116
_refine_ls_number_restraints 0
_refine_ls_restrained_S_all 1.074
_refine_ls_R_factor_all 0.0479
_refine_ls_R_factor_gt 0.0391
_refine_ls_shift/su_max 0.000
_refine_ls_shift/su_mean 0.000
_refine_ls_structure_factor_coef Fsqd
_refine_ls_weighting_details 'calc w=1/[\s^2^(Fo^2^)+(0.0362P)^2^+0.3737P] where P=(Fo^2^+2Fc^2^)/3'
_refine_ls_weighting_scheme calc
_refine_ls_wR_factor_gt 0.0871
_refine_ls_wR_factor_ref 0.0922
_reflns_number_gt 1762
_reflns_number_total 2116
_reflns_threshold_expression I>2\s(I)
_cod_data_source_file is2754.cif
_cod_data_source_block I
_cod_original_cell_volume 1217.54(6)
_cod_original_sg_symbol_H-M 'P 21/c'
_cod_database_code 2231558
_cod_database_fobs_code 2231558

loop_
_symmetry_equiv_pos_as_xyz
'x, y, z'
'-x, y+1/2, -z+1/2'
'-x, -y, -z'
'x, -y-1/2, z-1/2'

loop_
_atom_site_type_symbol
_atom_site_label
_atom_site_fract_x
_atom_site_fract_y
_atom_site_fract_z
_atom_site_U_iso_or_equiv
_atom_site_adp_type
_atom_site_calc_flag
_atom_site_refinement_flags
_atom_site_occupancy
_atom_site_symmetry_multiplicity
O O1 0.26358(11) -0.05214(18) 0.13924(6) 0.0249(3) Uani d . 1 1
O O2 0.20095(11) 0.21800(16) 0.20083(6) 0.0229(3) Uani d . 1 1
O O3 0.34156(12) -0.53547(17) 0.46087(7) 0.0265(3) Uani d . 1 1
O O4 0.35972(11) -0.25776(18) 0.53522(6) 0.0244(3) Uani d . 1 1
N N1 0.34480(13) -0.0015(2) 0.26790(7) 0.0188(3) Uani d . 1 1
C C1 0.42896(16) -0.1805(2) 0.27802(9) 0.0213(4) Uani d . 1 1
H H1A 0.5202 -0.1364 0.2948 0.026 Uiso calc R 1 1
H H1B 0.4167 -0.2525 0.2282 0.026 Uiso calc R 1 1
C C2 0.39922(16) -0.3257(2) 0.33783(9) 0.0195(4) Uani d . 1 1
H H2A 0.4628 -0.4385 0.3473 0.023 Uiso calc R 1 1
H H2B 0.3123 -0.3855 0.3176 0.023 Uiso calc R 1 1
C C3 0.40397(15) -0.2158(2) 0.41359(9) 0.0178(4) Uani d . 1 1
H H3A 0.4949 -0.1705 0.4361 0.021 Uiso calc R 1 1
C C4 0.31744(15) -0.0254(2) 0.39936(9) 0.0186(4) Uani d . 1 1
H H4A 0.2259 -0.0677 0.3819 0.022 Uiso calc R 1 1
H H4B 0.3284 0.0509 0.4482 0.022 Uiso calc R 1 1
C C5 0.35063(16) 0.1126(2) 0.33908(9) 0.0202(4) Uani d . 1 1
H H5A 0.2891 0.2280 0.3280 0.024 Uiso calc R 1 1
H H5B 0.4385 0.1690 0.3591 0.024 Uiso calc R 1 1
C C6 0.26959(15) 0.0473(2) 0.19822(9) 0.0190(4) Uani d . 1 1
C C7 0.10863(15) 0.2991(3) 0.13127(9) 0.0221(4) Uani d . 1 1
C C8 0.06014(17) 0.4903(3) 0.16286(10) 0.0288(4) Uani d . 1 1
H H8A 0.0189 0.4528 0.2039 0.043 Uiso calc R 1 1
H H8B -0.0027 0.5596 0.1214 0.043 Uiso calc R 1 1
H H8C 0.1330 0.5818 0.1837 0.043 Uiso calc R 1 1
C C9 0.17864(18) 0.3540(3) 0.07020(10) 0.0330(5) Uani d . 1 1
H H9A 0.2538 0.4391 0.0932 0.049 Uiso calc R 1 1
H H9B 0.1201 0.4294 0.0285 0.049 Uiso calc R 1 1
H H9C 0.2073 0.2291 0.0495 0.049 Uiso calc R 1 1
C C10 0.00063(17) 0.1463(3) 0.10281(10) 0.0303(4) Uani d . 1 1
H H10A -0.0400 0.1137 0.1446 0.046 Uiso calc R 1 1
H H10B 0.0361 0.0215 0.0861 0.046 Uiso calc R 1 1
H H10C -0.0639 0.2048 0.0594 0.046 Uiso calc R 1 1
C C11 0.36557(14) -0.3565(2) 0.47085(9) 0.0183(4) Uani d . 1 1
H H1O4 0.333(2) -0.340(4) 0.5652(13) 0.058(7) Uiso d . 1 1

loop_
_atom_site_aniso_label
_atom_site_aniso_U_11
_atom_site_aniso_U_22
_atom_site_aniso_U_33
_atom_site_aniso_U_12
_atom_site_aniso_U_13
_atom_site_aniso_U_23
O1 0.0329(7) 0.0282(7) 0.0148(6) 0.0004(5) 0.0084(5) -0.0034(5)
O2 0.0274(6) 0.0221(6) 0.0170(6) 0.0056(5) 0.0018(5) 0.0005(5)
O3 0.0390(7) 0.0190(7) 0.0240(7) -0.0008(5) 0.0125(6) 0.0008(5)
O4 0.0353(7) 0.0226(7) 0.0175(6) -0.0008(5) 0.0109(6) 0.0003(5)
N1 0.0264(8) 0.0164(7) 0.0138(7) 0.0028(6) 0.0056(6) 0.0008(6)
C1 0.0253(9) 0.0206(9) 0.0201(9) 0.0064(7) 0.0099(7) -0.0003(7)
C2 0.0234(9) 0.0174(8) 0.0191(9) 0.0044(7) 0.0082(7) 0.0014(7)
C3 0.0181(8) 0.0183(9) 0.0168(8) -0.0005(7) 0.0043(7) 0.0012(7)
C4 0.0218(9) 0.0189(9) 0.0153(8) 0.0010(7) 0.0051(7) -0.0019(7)
C5 0.0271(9) 0.0166(8) 0.0164(8) 0.0002(7) 0.0048(7) -0.0011(7)
C6 0.0215(9) 0.0184(9) 0.0190(9) -0.0017(7) 0.0086(7) 0.0033(7)
C7 0.0205(9) 0.0276(9) 0.0159(8) 0.0012(7) 0.0006(7) 0.0046(7)
C8 0.0264(10) 0.0274(10) 0.0296(10) 0.0053(8) 0.0017(8) 0.0026(8)
C9 0.0311(10) 0.0395(11) 0.0297(10) 0.0074(9) 0.0101(8) 0.0152(9)
C10 0.0257(10) 0.0341(11) 0.0295(10) -0.0009(8) 0.0039(8) -0.0021(8)
C11 0.0167(8) 0.0204(9) 0.0170(8) 0.0034(7) 0.0025(7) -0.0003(7)

loop_
_atom_type_symbol
_atom_type_description
_atom_type_scat_dispersion_real
_atom_type_scat_dispersion_imag
_atom_type_scat_source
C C 0.0033 0.0016 'International Tables Vol C Tables 4.2.6.8 and 6.1.1.4'
H H 0.0000 0.0000 'International Tables Vol C Tables 4.2.6.8 and 6.1.1.4'
N N 0.0061 0.0033 'International Tables Vol C Tables 4.2.6.8 and 6.1.1.4'
O O 0.0106 0.0060 'International Tables Vol C Tables 4.2.6.8 and 6.1.1.4'

loop_
_geom_angle_atom_site_label_1
_geom_angle_atom_site_label_2
_geom_angle_atom_site_label_3
_geom_angle
C6 O2 C7 121.57(12)
C11 O4 H1O4 109.2(15)
C6 N1 C1 120.84(13)
C6 N1 C5 124.88(13)
C1 N1 C5 114.27(12)
N1 C1 C2 110.93(12)
N1 C1 H1A 109.5
C2 C1 H1A 109.5
N1 C1 H1B 109.5
C2 C1 H1B 109.5
H1A C1 H1B 108.0
C1 C2 C3 111.36(13)
C1 C2 H2A 109.4
C3 C2 H2A 109.4
C1 C2 H2B 109.4
C3 C2 H2B 109.4
H2A C2 H2B 108.0
C11 C3 C2 111.22(13)
C11 C3 C4 110.67(12)
C2 C3 C4 110.60(13)
C11 C3 H3A 108.1
C2 C3 H3A 108.1
C4 C3 H3A 108.1
C5 C4 C3 111.29(12)
C5 C4 H4A 109.4
C3 C4 H4A 109.4
C5 C4 H4B 109.4
C3 C4 H4B 109.4
H4A C4 H4B 108.0
N1 C5 C4 110.43(12)
N1 C5 H5A 109.6
C4 C5 H5A 109.6
N1 C5 H5B 109.6
C4 C5 H5B 109.6
H5A C5 H5B 108.1
O1 C6 N1 124.22(15)
O1 C6 O2 124.04(15)
N1 C6 O2 111.74(13)
O2 C7 C9 110.31(13)
O2 C7 C10 109.63(13)
C9 C7 C10 112.73(15)
O2 C7 C8 101.56(12)
C9 C7 C8 110.50(14)
C10 C7 C8 111.56(14)
C7 C8 H8A 109.5
C7 C8 H8B 109.5
H8A C8 H8B 109.5
C7 C8 H8C 109.5
H8A C8 H8C 109.5
H8B C8 H8C 109.5
C7 C9 H9A 109.5
C7 C9 H9B 109.5
H9A C9 H9B 109.5
C7 C9 H9C 109.5
H9A C9 H9C 109.5
H9B C9 H9C 109.5
C7 C10 H10A 109.5
C7 C10 H10B 109.5
H10A C10 H10B 109.5
C7 C10 H10C 109.5
H10A C10 H10C 109.5
H10B C10 H10C 109.5
O3 C11 O4 122.99(15)
O3 C11 C3 125.29(14)
O4 C11 C3 111.72(13)

loop_
_geom_bond_atom_site_label_1
_geom_bond_atom_site_label_2
_geom_bond_distance
O1 C6 1.2303(18)
O2 C6 1.3457(19)
O2 C7 1.4815(18)
O3 C11 1.2050(19)
O4 C11 1.3384(18)
O4 H1O4 0.86(2)
N1 C6 1.344(2)
N1 C1 1.463(2)
N1 C5 1.4669(19)
C1 C2 1.526(2)
C1 H1A 0.9900
C1 H1B 0.9900
C2 C3 1.527(2)
C2 H2A 0.9900
C2 H2B 0.9900
C3 C11 1.512(2)
C3 C4 1.537(2)
C3 H3A 1.0000
C4 C5 1.519(2)
C4 H4A 0.9900
C4 H4B 0.9900
C5 H5A 0.9900
C5 H5B 0.9900
C7 C9 1.517(2)
C7 C10 1.518(2)
C7 C8 1.519(2)
C8 H8A 0.9800
C8 H8B 0.9800
C8 H8C 0.9800
C9 H9A 0.9800
C9 H9B 0.9800
C9 H9C 0.9800
C10 H10A 0.9800
C10 H10B 0.9800
C10 H10C 0.9800

loop_
_geom_hbond_atom_site_label_D
_geom_hbond_atom_site_label_H
_geom_hbond_atom_site_label_A
_geom_hbond_site_symmetry_A
_geom_hbond_distance_DH
_geom_hbond_distance_HA
_geom_hbond_distance_DA
_geom_hbond_angle_DHA
_geom_hbond_publ_flag
O4 H1O4 O1 4_556 0.86(2) 1.82(2) 2.6562(16) 164(2) yes
C5 H5B O4 3_656 0.9900 2.5600 3.476(2) 154.00 yes

loop_
_geom_torsion_atom_site_label_1
_geom_torsion_atom_site_label_2
_geom_torsion_atom_site_label_3
_geom_torsion_atom_site_label_4
_geom_torsion
C6 N1 C1 C2 -123.01(15)
C5 N1 C1 C2 56.56(17)
N1 C1 C2 C3 -53.55(17)
C1 C2 C3 C11 176.11(13)
C1 C2 C3 C4 52.71(17)
C11 C3 C4 C5 -177.27(13)
C2 C3 C4 C5 -53.56(17)
C6 N1 C5 C4 122.38(16)
C1 N1 C5 C4 -57.18(17)
C3 C4 C5 N1 54.71(17)
C1 N1 C6 O1 1.1(2)
C5 N1 C6 O1 -178.39(14)
C1 N1 C6 O2 -179.20(13)
C5 N1 C6 O2 1.3(2)
C7 O2 C6 O1 1.2(2)
C7 O2 C6 N1 -178.49(13)
C6 O2 C7 C9 -61.40(18)
C6 O2 C7 C10 63.30(17)
C6 O2 C7 C8 -178.59(13)
C2 C3 C11 O3 4.2(2)
C4 C3 C11 O3 127.55(17)
C2 C3 C11 O4 -175.19(13)
C4 C3 C11 O4 -51.83(17)

loop_
_cod_related_entry_id
_cod_related_entry_database
_cod_related_entry_code
1 ChemSpider 348191
